data_1554473
loop_
_publ_author_name
'Almendros, Pedro'
'Yanai, Hikaru'
'Hoshikawa, Shoki'
'Aragoncillo, Cristina'
'L\'azaro-Milla, Carlos'
'Toledano-Pinedo, Mireia'
'Matsumoto, Takashi'
'Alcaide, Benito'

_publ_section_title
;
 Transition metal-free controlled synthesis of
 bis[(trifluoromethyl)sulfonyl]ethyl-decorated heterocycles
;
_journal_issue 21
_journal_name_full 'Organic Chemistry Frontiers'
_journal_page_first 3163
_journal_paper_doi 10.1039/C8QO00955D
_journal_volume 5
_journal_year 2018
_chemical_formula_moiety 'C14 H12 F6 N2 O4 S2'
_chemical_formula_sum 'C14 H12 F6 N2 O4 S2'
_chemical_formula_weight 450.38
_chemical_melting_point 458
_chemical_name_systematic 2-(3-methyl-1-phenyl-1H-pyrazol-2-ium-4-yl)-1,1-bis((trifluoromethyl)sulfonyl)ethan-1-ide
_space_group_crystal_system monoclinic
_space_group_IT_number 14
_space_group_name_Hall '-P 2yn'
_space_group_name_H-M_alt 'P 1 21/n 1'
_atom_sites_solution_hydrogens mixed
_audit_creation_date 2018-02-13
_audit_creation_method SHELXL-2014
_audit_update_record
;
2018-03-24 deposited with the CCDC.
2018-09-20 downloaded from the CCDC.
;
_cell_angle_alpha 90
_cell_angle_beta 101.3180(10)
_cell_angle_gamma 90
_cell_formula_units_Z 4
_cell_length_a 8.4088(5)
_cell_length_b 17.3980(11)
_cell_length_c 12.1982(8)
_cell_measurement_reflns_used 2721
_cell_measurement_temperature 90
_cell_measurement_theta_max 27.23
_cell_measurement_theta_min 2.34
_cell_volume 1749.85(19)
_computing_cell_refinement 'APEX2 V2014.11-0 (Bruker AXS Inc.,2014)'
_computing_data_collection 'APEX2 V2014.11-0 (Bruker AXS Inc.,2014)'
_computing_data_reduction 'SAINT V8.34a (Bruker AXS Inc., 2013)'
_computing_molecular_graphics 'Platon (A.L.Spek, 2003)'
_computing_publication_material
;
pubCIF (Westrip, 2010) and enCIFer (Allen et al. 2004)
;
_computing_structure_refinement 'SHELXL-2014/7 (Sheldrick, 2014)'
_computing_structure_solution 'SHELXTL XT Intrinsic Phasing (Sheldrick, 2013)'
_diffrn_ambient_temperature 90
_diffrn_detector_area_resol_mean 8.333
_diffrn_measured_fraction_theta_full 0.999
_diffrn_measured_fraction_theta_max 0.999
_diffrn_measurement_device_type 'Bruker D8 goniometer'
_diffrn_measurement_method 'omega scans'
_diffrn_radiation_monochromator 'Bruker Helios multilayered conforcal mirror'
_diffrn_radiation_type MoK\a
_diffrn_radiation_wavelength 0.71073
_diffrn_reflns_av_R_equivalents 0.0258
_diffrn_reflns_av_unetI/netI 0.0298
_diffrn_reflns_Laue_measured_fraction_full 0.999
_diffrn_reflns_Laue_measured_fraction_max 0.999
_diffrn_reflns_limit_h_max 8
_diffrn_reflns_limit_h_min -10
_diffrn_reflns_limit_k_max 16
_diffrn_reflns_limit_k_min -20
_diffrn_reflns_limit_l_max 14
_diffrn_reflns_limit_l_min -13
_diffrn_reflns_number 8458
_diffrn_reflns_point_group_measured_fraction_full 0.999
_diffrn_reflns_point_group_measured_fraction_max 0.999
_diffrn_reflns_theta_full 25.000
_diffrn_reflns_theta_max 25.027
_diffrn_reflns_theta_min 2.066
_diffrn_source 'rotating-anode X-ray tube'
_diffrn_source_type 'Bruker TXS fine-focus Turbo X-ray Source'
_exptl_absorpt_coefficient_mu 0.391
_exptl_absorpt_correction_T_max 0.909
_exptl_absorpt_correction_T_min 0.867
_exptl_absorpt_correction_type numerical
_exptl_absorpt_process_details
;
Crystal Faces plugin in Bruker APEX2 software
;
_exptl_crystal_colour colourless
_exptl_crystal_density_diffrn 1.710
_exptl_crystal_description block
_exptl_crystal_F_000 912
_exptl_crystal_size_max 0.500
_exptl_crystal_size_mid 0.400
_exptl_crystal_size_min 0.250
_refine_diff_density_max 0.395
_refine_diff_density_min -0.527
_refine_diff_density_rms 0.060
_refine_ls_extinction_method none
_refine_ls_goodness_of_fit_ref 1.032
_refine_ls_hydrogen_treatment mixed
_refine_ls_matrix_type full
_refine_ls_number_parameters 258
_refine_ls_number_reflns 3079
_refine_ls_number_restraints 342
_refine_ls_restrained_S_all 1.057
_refine_ls_R_factor_all 0.0469
_refine_ls_R_factor_gt 0.0381
_refine_ls_shift/su_max 0.057
_refine_ls_shift/su_mean 0.001
_refine_ls_structure_factor_coef Fsqd
_refine_ls_weighting_details 'w=1/[\s^2^(Fo^2^)+(0.0383P)^2^+1.9730P] where P=(Fo^2^+2Fc^2^)/3'
_refine_ls_weighting_scheme calc
_refine_ls_wR_factor_gt 0.0886
_refine_ls_wR_factor_ref 0.0948
_reflns_Friedel_coverage 0.000
_reflns_number_gt 2618
_reflns_number_total 3079
_reflns_threshold_expression 'I > 2\s(I)'
_cod_data_source_file c8qo00955d2.cif
_cod_data_source_block SH-113a
_cod_original_sg_symbol_H-M 'P 21/n'
_cod_database_code 1554473
_publcif_datablock.id {3e25669c-a5dd-4637-93c0-f600854a2099}

_shelx_space_group_comment
;
The symmetry employed for this shelxl refinement is uniquely defined
by the following loop, which should always be used as a source of
symmetry information in preference to the above space-group names.
They are only intended as comments.
;
_shelx_estimated_absorpt_t_min 0.828
_shelx_estimated_absorpt_t_max 0.909

loop_
_space_group_symop_operation_xyz
'x, y, z'
'-x+1/2, y+1/2, -z+1/2'
'-x, -y, -z'
'x-1/2, -y-1/2, z-1/2'

loop_
_atom_site_label
_atom_site_type_symbol
_atom_site_fract_x
_atom_site_fract_y
_atom_site_fract_z
_atom_site_U_iso_or_equiv
_atom_site_adp_type
_atom_site_occupancy
_atom_site_site_symmetry_order
_atom_site_calc_flag
_atom_site_refinement_flags_posn
_atom_site_refinement_flags_adp
C1 C 0.1496(3) 0.40652(14) 0.3715(2) 0.0222(5) Uani 1 1 d . U
C2 C 0.1237(3) 0.49283(13) 0.3770(2) 0.0225(5) Uani 1 1 d . U
H2A H 0.005775 0.503342 0.358317 0.027 Uiso 1 1 calc R U
H2B H 0.163787 0.510138 0.454788 0.027 Uiso 1 1 calc R U
C3 C 0.2059(3) 0.53989(13) 0.30038(19) 0.0163(5) Uani 1 1 d . U
C4 C 0.3289(3) 0.51862(13) 0.2461(2) 0.0217(5) Uani 1 1 d . U
H4 H 0.378200 0.469297 0.250044 0.026 Uiso 1 1 calc R U
C5 C 0.1725(3) 0.61584(13) 0.2712(2) 0.0198(5) Uani 1 1 d . U
C6 C 0.4892(3) 0.58453(12) 0.11934(19) 0.0150(5) Uani 1 1 d . U
C7 C 0.6403(3) 0.55395(15) 0.1594(2) 0.0257(5) Uani 1 1 d . U
H7 H 0.663471 0.528882 0.229956 0.031 Uiso 1 1 calc R U
C8 C 0.7582(3) 0.56047(15) 0.0948(2) 0.0263(6) Uani 1 1 d . U
H8 H 0.862359 0.538518 0.120254 0.032 Uiso 1 1 calc R U
C9 C 0.7250(3) 0.59861(14) -0.0061(2) 0.0225(5) Uani 1 1 d . U
H9 H 0.807314 0.604753 -0.048735 0.027 Uiso 1 1 calc R U
C10 C 0.5720(3) 0.62783(15) -0.0449(2) 0.0300(6) Uani 1 1 d . U
H10 H 0.549059 0.653532 -0.114911 0.036 Uiso 1 1 calc R U
C11 C 0.4508(3) 0.62021(14) 0.0171(2) 0.0252(5) Uani 1 1 d . U
H11 H 0.344458 0.639108 -0.010444 0.030 Uiso 1 1 calc R U
C12 C 0.0551(4) 0.67016(15) 0.3061(3) 0.0408(8) Uani 1 1 d . U
H12A H 0.082920 0.677720 0.387200 0.061 Uiso 1 1 calc R U
H12B H -0.054714 0.648966 0.285665 0.061 Uiso 1 1 calc R U
H12C H 0.059747 0.719593 0.268307 0.061 Uiso 1 1 calc R U
C13 C -0.1486(3) 0.32897(16) 0.3001(2) 0.0322(6) Uani 1 1 d . U
C14 C 0.4716(3) 0.35788(14) 0.4536(2) 0.0232(5) Uani 1 1 d . U
F1 F -0.22339(19) 0.39179(10) 0.32752(16) 0.0480(5) Uani 1 1 d . U
F2 F -0.24437(18) 0.29512(11) 0.21436(14) 0.0450(5) Uani 1 1 d . U
F3 F -0.12849(18) 0.28121(10) 0.38607(14) 0.0446(5) Uani 1 1 d . U
F4 F 0.56884(17) 0.31819(9) 0.53204(14) 0.0380(4) Uani 1 1 d . U
F5 F 0.52970(18) 0.42859(9) 0.45211(12) 0.0330(4) Uani 1 1 d . U
F6 F 0.47595(17) 0.32589(10) 0.35460(14) 0.0397(4) Uani 1 1 d . U
N1 N 0.3677(2) 0.57804(10) 0.18722(16) 0.0152(4) Uani 1 1 d . U
N2 N 0.2702(2) 0.63702(11) 0.20129(18) 0.0206(4) Uani 1 1 d . U
O1 O -0.0081(2) 0.40903(9) 0.17113(14) 0.0243(4) Uani 1 1 d . U
O2 O 0.1180(2) 0.28546(9) 0.24183(17) 0.0317(5) Uani 1 1 d . U
O3 O 0.2261(2) 0.27860(12) 0.4777(2) 0.0538(7) Uani 1 1 d . U
O4 O 0.2808(2) 0.40273(13) 0.57943(16) 0.0450(6) Uani 1 1 d . U
S1 S 0.04551(7) 0.35728(3) 0.26259(5) 0.02185(17) Uani 1 1 d . U
S2 S 0.26353(7) 0.35899(4) 0.47851(6) 0.02615(18) Uani 1 1 d . U
H2N H 0.291(3) 0.6815(16) 0.179(2) 0.028(7) Uiso 1 1 d . .

loop_
_atom_site_aniso_label
_atom_site_aniso_U_11
_atom_site_aniso_U_22
_atom_site_aniso_U_33
_atom_site_aniso_U_23
_atom_site_aniso_U_13
_atom_site_aniso_U_12
C1 0.0189(11) 0.0197(11) 0.0316(13) 0.0098(10) 0.0139(10) 0.0034(9)
C2 0.0247(12) 0.0211(12) 0.0258(12) 0.0067(10) 0.0149(10) 0.0066(10)
C3 0.0176(10) 0.0150(10) 0.0176(11) 0.0007(9) 0.0065(9) 0.0008(9)
C4 0.0274(12) 0.0159(11) 0.0255(12) 0.0063(9) 0.0143(10) 0.0071(10)
C5 0.0164(11) 0.0153(11) 0.0301(13) -0.0033(9) 0.0103(10) -0.0019(9)
C6 0.0169(10) 0.0123(10) 0.0177(11) -0.0011(8) 0.0084(9) -0.0008(8)
C7 0.0246(12) 0.0350(13) 0.0193(12) 0.0085(10) 0.0087(10) 0.0095(10)
C8 0.0215(12) 0.0340(14) 0.0251(13) 0.0008(11) 0.0088(10) 0.0077(10)
C9 0.0246(12) 0.0231(12) 0.0236(12) -0.0025(10) 0.0138(10) -0.0045(10)
C10 0.0313(13) 0.0325(13) 0.0292(13) 0.0153(11) 0.0135(11) 0.0039(11)
C11 0.0221(12) 0.0266(13) 0.0282(13) 0.0120(10) 0.0083(10) 0.0053(10)
C12 0.0425(17) 0.0183(13) 0.074(2) 0.0064(14) 0.0415(16) 0.0066(12)
C13 0.0162(12) 0.0410(15) 0.0398(15) 0.0216(12) 0.0064(11) 0.0013(11)
C14 0.0182(11) 0.0231(12) 0.0281(13) -0.0082(10) 0.0040(10) -0.0014(10)
F1 0.0262(9) 0.0586(11) 0.0677(12) 0.0203(9) 0.0305(8) 0.0136(8)
F2 0.0189(8) 0.0692(12) 0.0445(10) 0.0187(9) 0.0004(7) -0.0100(8)
F3 0.0225(8) 0.0604(11) 0.0489(11) 0.0383(9) 0.0021(7) -0.0108(7)
F4 0.0201(8) 0.0409(9) 0.0474(10) 0.0011(8) -0.0072(7) 0.0027(7)
F5 0.0341(8) 0.0350(9) 0.0316(9) -0.0067(7) 0.0111(7) -0.0230(7)
F6 0.0217(8) 0.0534(10) 0.0423(10) -0.0294(8) 0.0023(7) 0.0068(7)
N1 0.0174(9) 0.0114(9) 0.0185(9) 0.0011(7) 0.0079(8) 0.0027(7)
N2 0.0207(10) 0.0084(9) 0.0368(12) 0.0027(8) 0.0153(9) 0.0018(8)
O1 0.0268(9) 0.0205(9) 0.0293(10) 0.0084(7) 0.0147(8) 0.0062(7)
O2 0.0192(9) 0.0143(9) 0.0613(13) 0.0035(8) 0.0073(9) 0.0027(7)
O3 0.0238(10) 0.0372(12) 0.0904(18) 0.0452(12) -0.0137(11) -0.0131(9)
O4 0.0452(12) 0.0693(15) 0.0263(11) 0.0164(10) 0.0208(9) 0.0245(11)
S1 0.0146(3) 0.0166(3) 0.0372(4) 0.0117(3) 0.0121(3) 0.0040(2)
S2 0.0171(3) 0.0273(4) 0.0363(4) 0.0176(3) 0.0108(3) 0.0018(2)

loop_
_atom_type_symbol
_atom_type_description
_atom_type_scat_dispersion_real
_atom_type_scat_dispersion_imag
_atom_type_scat_source
C C 0.0033 0.0016 'International Tables Vol C Tables 4.2.6.8 and 6.1.1.4'
H H 0.0000 0.0000 'International Tables Vol C Tables 4.2.6.8 and 6.1.1.4'
F F 0.0171 0.0103 'International Tables Vol C Tables 4.2.6.8 and 6.1.1.4'
N N 0.0061 0.0033 'International Tables Vol C Tables 4.2.6.8 and 6.1.1.4'
O O 0.0106 0.0060 'International Tables Vol C Tables 4.2.6.8 and 6.1.1.4'
S S 0.1246 0.1234 'International Tables Vol C Tables 4.2.6.8 and 6.1.1.4'

loop_
_geom_angle_atom_site_label_1
_geom_angle_atom_site_label_2
_geom_angle_atom_site_label_3
_geom_angle
C2 C1 S1 118.86(18)
C2 C1 S2 121.15(19)
S1 C1 S2 119.64(14)
C3 C2 C1 114.97(19)
C3 C2 H2A 108.5
C1 C2 H2A 108.5
C3 C2 H2B 108.5
C1 C2 H2B 108.5
H2A C2 H2B 107.5
C5 C3 C4 105.4(2)
C5 C3 C2 125.7(2)
C4 C3 C2 128.9(2)
N1 C4 C3 109.5(2)
N1 C4 H4 125.2
C3 C4 H4 125.2
N2 C5 C3 107.82(19)
N2 C5 C12 121.9(2)
C3 C5 C12 130.3(2)
C11 C6 C7 122.2(2)
C11 C6 N1 119.4(2)
C7 C6 N1 118.4(2)
C6 C7 C8 118.7(2)
C6 C7 H7 120.7
C8 C7 H7 120.7
C9 C8 C7 120.3(2)
C9 C8 H8 119.8
C7 C8 H8 119.8
C10 C9 C8 119.7(2)
C10 C9 H9 120.1
C8 C9 H9 120.1
C9 C10 C11 120.9(2)
C9 C10 H10 119.6
C11 C10 H10 119.6
C6 C11 C10 118.1(2)
C6 C11 H11 121.0
C10 C11 H11 121.0
C5 C12 H12A 109.5
C5 C12 H12B 109.5
H12A C12 H12B 109.5
C5 C12 H12C 109.5
H12A C12 H12C 109.5
H12B C12 H12C 109.5
F3 C13 F2 108.0(2)
F3 C13 F1 108.0(2)
F2 C13 F1 108.5(2)
F3 C13 S1 112.48(17)
F2 C13 S1 110.66(19)
F1 C13 S1 109.04(18)
F5 C14 F4 108.46(19)
F5 C14 F6 107.4(2)
F4 C14 F6 108.24(19)
F5 C14 S2 111.04(16)
F4 C14 S2 111.08(17)
F6 C14 S2 110.52(16)
C4 N1 N2 107.63(18)
C4 N1 C6 130.20(19)
N2 N1 C6 122.16(18)
N1 N2 C5 109.56(19)
N1 N2 H2N 119.0(18)
C5 N2 H2N 129.8(18)
O2 S1 O1 119.26(11)
O2 S1 C1 114.29(11)
O1 S1 C1 109.33(11)
O2 S1 C13 103.79(12)
O1 S1 C13 101.62(11)
C1 S1 C13 106.83(13)
O4 S2 O3 120.65(14)
O4 S2 C1 110.70(12)
O3 S2 C1 112.62(12)
O4 S2 C14 102.09(12)
O3 S2 C14 101.79(12)
C1 S2 C14 107.10(11)

loop_
_geom_bond_atom_site_label_1
_geom_bond_atom_site_label_2
_geom_bond_distance
C1 C2 1.521(3)
C1 S1 1.676(3)
C1 S2 1.678(2)
C2 C3 1.508(3)
C2 H2A 0.9900
C2 H2B 0.9900
C3 C5 1.383(3)
C3 C4 1.384(3)
C4 N1 1.335(3)
C4 H4 0.9500
C5 N2 1.347(3)
C5 C12 1.488(3)
C6 C11 1.374(3)
C6 C7 1.376(3)
C6 N1 1.440(3)
C7 C8 1.387(3)
C7 H7 0.9500
C8 C9 1.378(3)
C8 H8 0.9500
C9 C10 1.378(4)
C9 H9 0.9500
C10 C11 1.389(3)
C10 H10 0.9500
C11 H11 0.9500
C12 H12A 0.9800
C12 H12B 0.9800
C12 H12C 0.9800
C13 F3 1.323(3)
C13 F2 1.326(3)
C13 F1 1.336(3)
C13 S1 1.846(3)
C14 F5 1.325(3)
C14 F4 1.325(3)
C14 F6 1.337(3)
C14 S2 1.834(2)
N1 N2 1.345(3)
N2 H2N 0.85(3)
O1 S1 1.4356(17)
O2 S1 1.4346(17)
O3 S2 1.433(2)
O4 S2 1.430(2)

loop_
_geom_torsion_atom_site_label_1
_geom_torsion_atom_site_label_2
_geom_torsion_atom_site_label_3
_geom_torsion_atom_site_label_4
_geom_torsion
S1 C1 C2 C3 -76.5(2)
S2 C1 C2 C3 110.4(2)
C1 C2 C3 C5 164.6(2)
C1 C2 C3 C4 -16.4(4)
C5 C3 C4 N1 -0.1(3)
C2 C3 C4 N1 -179.4(2)
C4 C3 C5 N2 1.1(3)
C2 C3 C5 N2 -179.6(2)
C4 C3 C5 C12 -178.2(3)
C2 C3 C5 C12 1.0(4)
C11 C6 C7 C8 0.9(4)
N1 C6 C7 C8 -179.6(2)
C6 C7 C8 C9 1.7(4)
C7 C8 C9 C10 -2.5(4)
C8 C9 C10 C11 0.8(4)
C7 C6 C11 C10 -2.6(4)
N1 C6 C11 C10 177.9(2)
C9 C10 C11 C6 1.7(4)
C3 C4 N1 N2 -0.9(3)
C3 C4 N1 C6 178.7(2)
C11 C6 N1 C4 136.5(3)
C7 C6 N1 C4 -43.0(4)
C11 C6 N1 N2 -44.0(3)
C7 C6 N1 N2 136.5(2)
C4 N1 N2 C5 1.6(3)
C6 N1 N2 C5 -178.0(2)
C3 C5 N2 N1 -1.7(3)
C12 C5 N2 N1 177.7(2)
C2 C1 S1 O2 157.74(17)
S2 C1 S1 O2 -28.99(18)
C2 C1 S1 O1 21.1(2)
S2 C1 S1 O1 -165.59(13)
C2 C1 S1 C13 -88.08(19)
S2 C1 S1 C13 85.19(16)
F3 C13 S1 O2 56.8(2)
F2 C13 S1 O2 -64.1(2)
F1 C13 S1 O2 176.56(18)
F3 C13 S1 O1 -178.8(2)
F2 C13 S1 O1 60.2(2)
F1 C13 S1 O1 -59.1(2)
F3 C13 S1 C1 -64.3(2)
F2 C13 S1 C1 174.77(17)
F1 C13 S1 C1 55.5(2)
C2 C1 S2 O4 19.5(2)
S1 C1 S2 O4 -153.64(14)
C2 C1 S2 O3 157.87(19)
S1 C1 S2 O3 -15.2(2)
C2 C1 S2 C14 -91.0(2)
S1 C1 S2 C14 95.84(15)
F5 C14 S2 O4 -54.3(2)
F4 C14 S2 O4 66.51(19)
F6 C14 S2 O4 -173.33(17)
F5 C14 S2 O3 -179.55(18)
F4 C14 S2 O3 -58.76(19)
F6 C14 S2 O3 61.4(2)
F5 C14 S2 C1 62.1(2)
F4 C14 S2 C1 -177.13(16)
F6 C14 S2 C1 -57.0(2)

loop_
_publcif_info_exptl_table_extra_item
sin_theta_over_lambda_max
